data_2016520
loop_
_publ_author_name
'Orozco, Fab\'ian'
'Insuasty, Braulio'
'Low, John N.'
'Cobo, Justo'
'Glidewell, Christopher'

_publ_section_title
;Dispiro[indene-2,5'-indeno[2,1-<i>a</i>]fluorene-6',2''-indene]-1,1'',3,3'',11',12'-hexaone:
 a three-dimensional hydrogen-bonded framework
;
_journal_coeditor_code SK3204
_journal_issue 3
_journal_name_full 'Acta Crystallographica Section C'
_journal_page_first o162
_journal_page_last o165
_journal_paper_doi 10.1107/S010827010800396X
_journal_volume 64
_journal_year 2008
_chemical_formula_iupac 'C36 H16 O6'
_chemical_formula_moiety 'C36 H16 O6'
_chemical_formula_sum 'C36 H16 O6'
_chemical_formula_weight 544.49
_chemical_name_systematic
;
Dispiro[indene-2,5'-indeno[2,1-a]fluorene-6',2''-indene]-
1,1'',3,3'',11',12'-hexaone
;
_space_group_IT_number 14
_symmetry_cell_setting monoclinic
_symmetry_space_group_name_Hall '-P 2yn'
_symmetry_space_group_name_H-M 'P 1 21/n 1'
_atom_sites_solution_hydrogens geom
_atom_sites_solution_primary direct
_atom_sites_solution_secondary difmap
_audit_creation_method SHELXL97
_cell_angle_alpha 90.00
_cell_angle_beta 97.775(19)
_cell_angle_gamma 90.00
_cell_formula_units_Z 4
_cell_length_a 8.2209(11)
_cell_length_b 16.552(3)
_cell_length_c 18.423(3)
_cell_measurement_reflns_used 55752
_cell_measurement_temperature 120(2)
_cell_measurement_theta_max 27.51
_cell_measurement_theta_min 3.13
_cell_volume 2483.8(7)
_computing_cell_refinement 'DIRAX/LSQ (Duisenberg <i>et al.</i>,  2000)'
_computing_data_collection 'COLLECT (Nonius, 1999)'
_computing_data_reduction 'EVALCCD (Duisenberg <i>et al.</i>,  2003)'
_computing_molecular_graphics 'PLATON (Spek, 2003)'
_computing_publication_material 'SHELXL97 (Sheldrick, 2008) and PRPKAPPA (Ferguson, 1999)'
_computing_structure_refinement 'OSCAIL (McArdle, 2003) and SHELXL97 (Sheldrick, 2008)'
_computing_structure_solution 'SIR2004 (Burla <i>et al.</i>,  2005)'
_diffrn_ambient_temperature 120(2)
_diffrn_detector_area_resol_mean 9.091
_diffrn_measured_fraction_theta_full 0.998
_diffrn_measured_fraction_theta_max 0.998
_diffrn_measurement_device_type 'Bruker Nonius KappaCCD'
_diffrn_measurement_method '\f and \w'
_diffrn_radiation_monochromator graphite
_diffrn_radiation_source 'Bruker Nonius FR591 rotating anode'
_diffrn_radiation_type 'Mo K\a'
_diffrn_radiation_wavelength 0.71073
_diffrn_reflns_av_R_equivalents 0.0362
_diffrn_reflns_av_sigmaI/netI 0.0211
_diffrn_reflns_limit_h_max 10
_diffrn_reflns_limit_h_min -10
_diffrn_reflns_limit_k_max 21
_diffrn_reflns_limit_k_min -21
_diffrn_reflns_limit_l_max 23
_diffrn_reflns_limit_l_min -23
_diffrn_reflns_number 55752
_diffrn_reflns_theta_full 27.51
_diffrn_reflns_theta_max 27.51
_diffrn_reflns_theta_min 3.13
_diffrn_standards_decay_% 0
_diffrn_standards_number 0
_exptl_absorpt_coefficient_mu 0.100
_exptl_absorpt_correction_T_max 0.990
_exptl_absorpt_correction_T_min 0.958
_exptl_absorpt_correction_type multi-scan
_exptl_absorpt_process_details '(SADABS; Sheldrick, 2003)'
_exptl_crystal_colour violet
_exptl_crystal_density_diffrn 1.456
_exptl_crystal_density_method 'not measured'
_exptl_crystal_description needle
_exptl_crystal_F_000 1120
_exptl_crystal_size_max 0.51
_exptl_crystal_size_mid 0.28
_exptl_crystal_size_min 0.10
_refine_diff_density_max 0.307
_refine_diff_density_min -0.259
_refine_ls_extinction_method none
_refine_ls_goodness_of_fit_ref 1.075
_refine_ls_hydrogen_treatment constr
_refine_ls_matrix_type full
_refine_ls_number_parameters 379
_refine_ls_number_reflns 5702
_refine_ls_number_restraints 0
_refine_ls_restrained_S_all 1.075
_refine_ls_R_factor_all 0.0645
_refine_ls_R_factor_gt 0.0454
_refine_ls_shift/su_max 0.000
_refine_ls_shift/su_mean 0.000
_refine_ls_structure_factor_coef Fsqd
_refine_ls_weighting_details 'calc w = 1/[\s^2^(Fo^2^)+(0.0281P)^2^+1.8424P] where P=(Fo^2^+2Fc^2^)/3'
_refine_ls_weighting_scheme calc
_refine_ls_wR_factor_gt 0.0944
_refine_ls_wR_factor_ref 0.1035
_reflns_number_gt 4483
_reflns_number_total 5702
_reflns_threshold_expression I>2\s(I)
_cod_data_source_file sk3204.cif
_cod_data_source_block I
_cod_original_sg_symbol_H-M 'P 21/n'
_cod_database_code 2016520
_cod_database_fobs_code 2016520

loop_
_symmetry_equiv_pos_as_xyz
'x, y, z'
'-x+1/2, y+1/2, -z+1/2'
'-x, -y, -z'
'x+1/2, -y+1/2, z+1/2'

loop_
_atom_site_type_symbol
_atom_site_label
_atom_site_fract_x
_atom_site_fract_y
_atom_site_fract_z
_atom_site_U_iso_or_equiv
_atom_site_adp_type
_atom_site_calc_flag
_atom_site_refinement_flags
_atom_site_occupancy
O O12 0.54398(17) 0.08532(9) 0.81835(7) 0.0438(3) Uani d . 1
O O22 0.90296(17) 0.12060(8) 0.82627(7) 0.0410(3) Uani d . 1
O O32 0.68268(14) 0.06315(7) 0.54259(7) 0.0309(3) Uani d . 1
O O37 0.34195(15) 0.29388(7) 0.53928(6) 0.0309(3) Uani d . 1
O O42 0.85081(17) 0.21691(8) 0.49159(7) 0.0387(3) Uani d . 1
O O47 0.58783(14) 0.35327(7) 0.66940(6) 0.0297(3) Uani d . 1
C C11 0.5942(2) 0.14293(9) 0.70187(9) 0.0244(3) Uani d . 1
C C12 0.5007(2) 0.09946(10) 0.75441(9) 0.0291(4) Uani d . 1
C C12A 0.3389(2) 0.07959(10) 0.71099(10) 0.0290(4) Uani d . 1
C C13 0.2107(2) 0.03504(11) 0.73099(12) 0.0374(4) Uani d . 1
C C14 0.0742(2) 0.02286(12) 0.67859(13) 0.0420(5) Uani d . 1
C C15 0.0683(2) 0.05562(11) 0.60996(12) 0.0395(5) Uani d . 1
C C16 0.1976(2) 0.10180(11) 0.58971(11) 0.0336(4) Uani d . 1
C C16A 0.3342(2) 0.11299(9) 0.64090(10) 0.0259(3) Uani d . 1
C C17 0.4939(2) 0.15333(9) 0.63809(9) 0.0238(3) Uani d . 1
C C21 0.7600(2) 0.17309(10) 0.71092(9) 0.0243(3) Uani d . 1
C C22 0.8975(2) 0.16426(11) 0.77355(9) 0.0289(4) Uani d . 1
C C22A 1.0285(2) 0.21983(10) 0.75535(9) 0.0285(4) Uani d . 1
C C23 1.1741(2) 0.24119(12) 0.79699(11) 0.0366(4) Uani d . 1
C C24 1.2740(2) 0.29649(12) 0.76746(12) 0.0396(5) Uani d . 1
C C25 1.2291(2) 0.32759(11) 0.69832(11) 0.0364(4) Uani d . 1
C C26 1.0810(2) 0.30604(11) 0.65629(10) 0.0305(4) Uani d . 1
C C26A 0.9800(2) 0.25246(10) 0.68586(9) 0.0249(3) Uani d . 1
C C27 0.81347(19) 0.22107(9) 0.65968(9) 0.0228(3) Uani d . 1
C C31 0.55217(19) 0.19108(9) 0.57235(8) 0.0223(3) Uani d . 1
C C32 0.5963(2) 0.11947(10) 0.52207(9) 0.0245(3) Uani d . 1
C C32A 0.4968(2) 0.12966(10) 0.44945(9) 0.0262(3) Uani d . 1
C C33 0.4966(2) 0.08225(11) 0.38748(10) 0.0326(4) Uani d . 1
C C34 0.3800(3) 0.09873(12) 0.32823(10) 0.0370(4) Uani d . 1
C C35 0.2664(2) 0.16080(12) 0.33046(10) 0.0366(4) Uani d . 1
C C36 0.2686(2) 0.20951(11) 0.39144(9) 0.0321(4) Uani d . 1
C C36A 0.3870(2) 0.19318(10) 0.45083(9) 0.0264(3) Uani d . 1
C C37 0.4136(2) 0.23484(10) 0.52183(9) 0.0241(3) Uani d . 1
C C41 0.70076(19) 0.25015(9) 0.59373(8) 0.0217(3) Uani d . 1
C C42 0.7876(2) 0.26754(10) 0.52546(9) 0.0264(3) Uani d . 1
C C42A 0.7765(2) 0.35463(10) 0.50979(9) 0.0273(4) Uani d . 1
C C43 0.8413(2) 0.39652(12) 0.45498(10) 0.0361(4) Uani d . 1
C C44 0.8213(3) 0.47912(12) 0.45293(11) 0.0427(5) Uani d . 1
C C45 0.7433(2) 0.51889(12) 0.50419(12) 0.0441(5) Uani d . 1
C C46 0.6799(2) 0.47796(11) 0.55979(11) 0.0362(4) Uani d . 1
C C46A 0.6960(2) 0.39443(10) 0.56108(9) 0.0268(4) Uani d . 1
C C47 0.6466(2) 0.33715(10) 0.61488(8) 0.0240(3) Uani d . 1
H H13 0.2153 0.0133 0.7790 0.045 Uiso calc R 1
H H14 -0.0155 -0.0084 0.6905 0.050 Uiso calc R 1
H H15 -0.0262 0.0467 0.5751 0.047 Uiso calc R 1
H H16 0.1913 0.1247 0.5421 0.040 Uiso calc R 1
H H23 1.2051 0.2188 0.8443 0.044 Uiso calc R 1
H H24 1.3744 0.3130 0.7952 0.048 Uiso calc R 1
H H25 1.3004 0.3645 0.6788 0.044 Uiso calc R 1
H H26 1.0508 0.3278 0.6086 0.037 Uiso calc R 1
H H33 0.5741 0.0399 0.3858 0.039 Uiso calc R 1
H H34 0.3770 0.0671 0.2850 0.044 Uiso calc R 1
H H35 0.1857 0.1698 0.2892 0.044 Uiso calc R 1
H H36 0.1923 0.2524 0.3927 0.039 Uiso calc R 1
H H43 0.8972 0.3693 0.4203 0.043 Uiso calc R 1
H H44 0.8622 0.5093 0.4154 0.051 Uiso calc R 1
H H45 0.7326 0.5760 0.5013 0.053 Uiso calc R 1
H H46 0.6278 0.5058 0.5954 0.043 Uiso calc R 1

loop_
_atom_site_aniso_label
_atom_site_aniso_U_11
_atom_site_aniso_U_22
_atom_site_aniso_U_33
_atom_site_aniso_U_12
_atom_site_aniso_U_13
_atom_site_aniso_U_23
O12 0.0439(8) 0.0595(9) 0.0297(7) 0.0003(7) 0.0111(6) 0.0146(6)
O22 0.0423(8) 0.0443(8) 0.0344(7) 0.0038(6) -0.0019(6) 0.0164(6)
O32 0.0297(6) 0.0223(6) 0.0399(7) 0.0050(5) 0.0017(5) 0.0017(5)
O37 0.0356(7) 0.0251(6) 0.0303(6) 0.0082(5) -0.0013(5) -0.0006(5)
O42 0.0528(8) 0.0312(7) 0.0365(7) -0.0053(6) 0.0215(6) -0.0079(6)
O47 0.0301(6) 0.0349(7) 0.0239(6) 0.0049(5) 0.0025(5) -0.0048(5)
C11 0.0266(8) 0.0218(8) 0.0254(8) 0.0031(6) 0.0057(6) 0.0044(6)
C12 0.0308(9) 0.0273(9) 0.0312(9) 0.0044(7) 0.0111(7) 0.0050(7)
C12A 0.0285(9) 0.0225(8) 0.0381(10) 0.0031(7) 0.0122(7) 0.0008(7)
C13 0.0378(10) 0.0276(9) 0.0503(12) -0.0018(8) 0.0186(9) 0.0033(8)
C14 0.0313(10) 0.0300(10) 0.0682(14) -0.0046(8) 0.0197(10) -0.0036(9)
C15 0.0253(9) 0.0303(10) 0.0627(13) -0.0008(7) 0.0050(9) -0.0061(9)
C16 0.0284(9) 0.0277(9) 0.0448(11) 0.0025(7) 0.0050(8) 0.0005(8)
C16A 0.0232(8) 0.0194(8) 0.0362(9) 0.0028(6) 0.0079(7) 0.0000(7)
C17 0.0241(8) 0.0195(7) 0.0282(8) 0.0028(6) 0.0051(6) 0.0024(6)
C21 0.0259(8) 0.0225(8) 0.0245(8) 0.0048(6) 0.0027(6) 0.0026(6)
C22 0.0294(9) 0.0294(9) 0.0274(9) 0.0065(7) 0.0014(7) 0.0032(7)
C22A 0.0264(8) 0.0279(9) 0.0304(9) 0.0058(7) 0.0012(7) -0.0005(7)
C23 0.0302(9) 0.0377(10) 0.0392(10) 0.0079(8) -0.0054(8) -0.0002(8)
C24 0.0239(9) 0.0374(10) 0.0549(12) 0.0008(8) -0.0043(8) -0.0067(9)
C25 0.0266(9) 0.0302(10) 0.0529(12) -0.0020(7) 0.0071(8) -0.0047(8)
C26 0.0278(9) 0.0280(9) 0.0362(9) 0.0002(7) 0.0067(7) -0.0018(7)
C26A 0.0229(8) 0.0231(8) 0.0288(8) 0.0037(6) 0.0033(6) -0.0033(7)
C27 0.0228(8) 0.0219(8) 0.0240(8) 0.0027(6) 0.0037(6) -0.0007(6)
C31 0.0244(8) 0.0201(7) 0.0217(8) 0.0022(6) 0.0003(6) 0.0013(6)
C32 0.0247(8) 0.0209(8) 0.0281(8) -0.0021(6) 0.0039(6) 0.0005(6)
C32A 0.0299(9) 0.0210(8) 0.0276(8) -0.0031(7) 0.0037(7) 0.0007(6)
C33 0.0440(10) 0.0234(9) 0.0311(9) -0.0032(8) 0.0080(8) -0.0031(7)
C34 0.0525(12) 0.0334(10) 0.0250(9) -0.0097(9) 0.0051(8) -0.0051(7)
C35 0.0419(11) 0.0408(11) 0.0252(9) -0.0064(9) -0.0026(8) 0.0025(8)
C36 0.0350(10) 0.0331(9) 0.0270(9) 0.0015(8) -0.0004(7) 0.0042(7)
C36A 0.0309(9) 0.0237(8) 0.0242(8) -0.0012(7) 0.0021(7) 0.0023(6)
C37 0.0257(8) 0.0214(8) 0.0246(8) 0.0009(6) 0.0013(6) 0.0031(6)
C41 0.0257(8) 0.0193(7) 0.0204(7) 0.0005(6) 0.0036(6) 0.0012(6)
C42 0.0310(9) 0.0258(8) 0.0225(8) -0.0053(7) 0.0041(7) -0.0016(6)
C42A 0.0341(9) 0.0266(8) 0.0198(8) -0.0070(7) -0.0020(7) 0.0015(6)
C43 0.0449(11) 0.0363(10) 0.0254(9) -0.0154(8) -0.0009(8) 0.0045(7)
C44 0.0487(12) 0.0401(11) 0.0360(10) -0.0146(9) -0.0060(9) 0.0141(9)
C45 0.0415(11) 0.0238(9) 0.0619(14) -0.0060(8) -0.0115(10) 0.0155(9)
C46 0.0355(10) 0.0240(9) 0.0455(11) 0.0023(7) -0.0077(8) -0.0003(8)
C46A 0.0278(8) 0.0234(8) 0.0267(8) -0.0020(7) -0.0060(7) 0.0020(7)
C47 0.0253(8) 0.0246(8) 0.0205(8) 0.0025(6) -0.0031(6) -0.0015(6)

loop_
_atom_type_symbol
_atom_type_description
_atom_type_scat_dispersion_real
_atom_type_scat_dispersion_imag
_atom_type_scat_source
C C 0.0033 0.0016 'International Tables Vol C Tables 4.2.6.8 and 6.1.1.4'
H H 0.0000 0.0000 'International Tables Vol C Tables 4.2.6.8 and 6.1.1.4'
O O 0.0106 0.0060 'International Tables Vol C Tables 4.2.6.8 and 6.1.1.4'

loop_
_geom_angle_atom_site_label_1
_geom_angle_atom_site_label_2
_geom_angle_atom_site_label_3
_geom_angle
C17 C11 C21 120.84(15)
C17 C11 C12 108.48(14)
C21 C11 C12 130.67(15)
O12 C12 C12A 127.16(16)
O12 C12 C11 127.90(17)
C12A C12 C11 104.90(14)
C13 C12A C16A 122.12(17)
C13 C12A C12 129.28(17)
C16A C12A C12 108.58(14)
C12A C13 C14 117.78(19)
C12A C13 H13 121.1
C14 C13 H13 121.1
C15 C14 C13 120.46(18)
C15 C14 H14 119.8
C13 C14 H14 119.8
C14 C15 C16 121.91(19)
C14 C15 H15 119.0
C16 C15 H15 119.0
C16A C16 C15 117.94(18)
C16A C16 H16 121.0
C15 C16 H16 121.0
C16 C16A C12A 119.77(16)
C16 C16A C17 132.95(16)
C12A C16A C17 107.24(15)
C11 C17 C16A 110.58(14)
C11 C17 C31 122.14(14)
C16A C17 C31 126.77(14)
C27 C21 C11 121.00(14)
C27 C21 C22 108.06(14)
C11 C21 C22 130.87(15)
O22 C22 C22A 127.00(16)
O22 C22 C21 128.03(17)
C22A C22 C21 104.95(14)
C23 C22A C26A 122.01(17)
C23 C22A C22 129.33(17)
C26A C22A C22 108.64(15)
C22A C23 C24 117.80(18)
C22A C23 H23 121.1
C24 C23 H23 121.1
C25 C24 C23 120.65(17)
C25 C24 H24 119.7
C23 C24 H24 119.7
C24 C25 C26 121.41(18)
C24 C25 H25 119.3
C26 C25 H25 119.3
C26A C26 C25 118.16(17)
C26A C26 H26 120.9
C25 C26 H26 120.9
C26 C26A C22A 119.95(16)
C26 C26A C27 132.58(16)
C22A C26A C27 107.41(14)
C21 C27 C26A 110.61(14)
C21 C27 C41 121.94(14)
C26A C27 C41 126.27(14)
C17 C31 C37 113.02(13)
C17 C31 C41 112.28(13)
C37 C31 C41 110.06(12)
C17 C31 C32 106.60(13)
C37 C31 C32 101.98(12)
C41 C31 C32 112.45(13)
O32 C32 C32A 127.14(15)
O32 C32 C31 124.86(15)
C32A C32 C31 107.59(13)
C33 C32A C36A 121.07(16)
C33 C32A C32 128.24(16)
C36A C32A C32 110.55(14)
C34 C33 C32A 117.59(17)
C34 C33 H33 121.2
C32A C33 H33 121.2
C33 C34 C35 121.31(17)
C33 C34 H34 119.3
C35 C34 H34 119.3
C36 C35 C34 121.30(17)
C36 C35 H35 119.3
C34 C35 H35 119.3
C35 C36 C36A 117.26(17)
C35 C36 H36 121.4
C36A C36 H36 121.4
C32A C36A C36 121.40(16)
C32A C36A C37 110.69(14)
C36 C36A C37 127.89(16)
O37 C37 C36A 126.76(15)
O37 C37 C31 124.33(15)
C36A C37 C31 108.91(13)
C27 C41 C42 114.37(13)
C27 C41 C47 104.90(12)
C42 C41 C47 101.96(12)
C27 C41 C31 112.10(13)
C42 C41 C31 109.79(12)
C47 C41 C31 113.29(13)
O42 C42 C42A 126.88(16)
O42 C42 C41 124.61(15)
C42A C42 C41 108.51(14)
C43 C42A C46A 121.46(17)
C43 C42A C42 127.77(17)
C46A C42A C42 110.70(14)
C44 C43 C42A 117.36(19)
C44 C43 H43 121.3
C42A C43 H43 121.3
C43 C44 C45 121.34(18)
C43 C44 H44 119.3
C45 C44 H44 119.3
C44 C45 C46 121.92(18)
C44 C45 H45 119.0
C46 C45 H45 119.0
C45 C46 C46A 117.01(19)
C45 C46 H46 121.5
C46A C46 H46 121.5
C46 C46A C42A 120.88(17)
C46 C46A C47 128.31(17)
C42A C46A C47 110.69(14)
O47 C47 C46A 126.87(15)
O47 C47 C41 124.74(15)
C46A C47 C41 108.11(13)

loop_
_geom_bond_atom_site_label_1
_geom_bond_atom_site_label_2
_geom_bond_distance
_geom_bond_publ_flag
O12 C12 1.207(2) ?
O22 C22 1.207(2) ?
O32 C32 1.2014(19) ?
O37 C37 1.207(2) ?
O42 C42 1.204(2) ?
O47 C47 1.2021(19) ?
C11 C21 1.440(2) y
C11 C17 1.352(2) y
C17 C31 1.498(2) y
C31 C41 1.573(2) y
C21 C27 1.352(2) y
C27 C41 1.504(2) y
C11 C12 1.499(2) ?
C12 C12A 1.493(3) ?
C12A C13 1.376(2) ?
C12A C16A 1.400(2) ?
C13 C14 1.393(3) ?
C13 H13 0.9500 ?
C14 C15 1.370(3) ?
C14 H14 0.9500 ?
C15 C16 1.400(3) ?
C15 H15 0.9500 ?
C16 C16A 1.378(2) ?
C16 H16 0.9500 ?
C16A C17 1.480(2) ?
C21 C22 1.509(2) ?
C22 C22A 1.489(2) ?
C22A C23 1.377(2) ?
C22A C26A 1.397(2) ?
C23 C24 1.389(3) ?
C23 H23 0.9500 ?
C24 C25 1.377(3) ?
C24 H24 0.9500 ?
C25 C26 1.399(3) ?
C25 H25 0.9500 ?
C26 C26A 1.376(2) ?
C26 H26 0.9500 ?
C26A C27 1.483(2) ?
C31 C37 1.550(2) ?
C31 C32 1.577(2) ?
C32 C32A 1.480(2) ?
C32A C33 1.385(2) ?
C32A C36A 1.388(2) ?
C33 C34 1.379(3) ?
C33 H33 0.9500 ?
C34 C35 1.393(3) ?
C34 H34 0.9500 ?
C35 C36 1.381(3) ?
C35 H35 0.9500 ?
C36 C36A 1.389(2) ?
C36 H36 0.9500 ?
C36A C37 1.469(2) ?
C41 C42 1.555(2) ?
C41 C47 1.572(2) ?
C42 C42A 1.470(2) ?
C42A C43 1.389(2) ?
C42A C46A 1.391(2) ?
C43 C44 1.377(3) ?
C43 H43 0.9500 ?
C44 C45 1.379(3) ?
C44 H44 0.9500 ?
C45 C46 1.387(3) ?
C45 H45 0.9500 ?
C46 C46A 1.389(2) ?
C46 H46 0.9500 ?
C46A C47 1.468(2) ?

loop_
_geom_hbond_atom_site_label_D
_geom_hbond_atom_site_label_H
_geom_hbond_atom_site_label_A
_geom_hbond_site_symmetry_A
_geom_hbond_distance_DH
_geom_hbond_distance_HA
_geom_hbond_distance_DA
_geom_hbond_angle_DHA
_geom_hbond_publ_flag
C15 H15 O32 1_455 0.95 2.40 3.247(2) 147.9 y
C25 H25 O47 1_655 0.95 2.40 3.096(2) 129.9 y
C35 H35 O47 4_454 0.95 2.28 3.136(2) 150.0 y
C43 H43 O12 4_554 0.95 2.48 3.215(2) 133.9 y
C45 H45 O37 3_666 0.95 2.33 3.253(2) 162.5 y
C46 H46 O22 2_656 0.95 2.42 3.291(2) 152.4 y

loop_
_geom_torsion_atom_site_label_1
_geom_torsion_atom_site_label_2
_geom_torsion_atom_site_label_3
_geom_torsion_atom_site_label_4
_geom_torsion
_geom_torsion_publ_flag
C17 C11 C12 O12 -173.32(18) ?
C21 C11 C12 O12 5.5(3) ?
C17 C11 C12 C12A 4.85(18) ?
C21 C11 C12 C12A -176.36(16) ?
O12 C12 C12A C13 -6.8(3) ?
C11 C12 C12A C13 175.03(17) ?
O12 C12 C12A C16A 174.69(18) ?
C11 C12 C12A C16A -3.51(18) ?
C16A C12A C13 C14 0.8(3) ?
C12 C12A C13 C14 -177.60(17) ?
C12A C13 C14 C15 -1.0(3) ?
C13 C14 C15 C16 0.3(3) ?
C14 C15 C16 C16A 0.8(3) ?
C15 C16 C16A C12A -1.0(2) ?
C15 C16 C16A C17 176.22(17) ?
C13 C12A C16A C16 0.3(3) ?
C12 C12A C16A C16 178.94(15) ?
C13 C12A C16A C17 -177.62(16) ?
C12 C12A C16A C17 1.04(18) ?
C21 C11 C17 C16A 176.67(14) ?
C12 C11 C17 C16A -4.41(18) ?
C12 C11 C17 C31 -176.72(14) ?
C16 C16A C17 C11 -175.34(18) ?
C12A C16A C17 C11 2.17(19) ?
C16 C16A C17 C31 -3.5(3) ?
C12A C16A C17 C31 174.03(15) ?
C17 C11 C21 C27 8.3(2) y
C11 C21 C27 C41 4.4(2) y
C21 C27 C41 C31 -26.4(2) y
C11 C17 C31 C32 97.2(2) y
C11 C17 C31 C37 -151.6(2) y
C17 C31 C41 C27 35.27(18) y
C21 C11 C17 C31 4.4(2) y
C11 C17 C31 C41 -26.4(2) y
C21 C27 C41 C47 97.0(2) y
C21 C27 C41 C42 -152.19(15) y
C12 C11 C21 C27 -170.36(16) ?
C17 C11 C21 C22 -175.11(16) ?
C12 C11 C21 C22 6.2(3) ?
C27 C21 C22 O22 -172.64(18) ?
C11 C21 C22 O22 10.4(3) ?
C27 C21 C22 C22A 5.86(18) ?
C11 C21 C22 C22A -171.07(16) ?
O22 C22 C22A C23 -8.4(3) ?
C21 C22 C22A C23 173.10(18) ?
O22 C22 C22A C26A 173.50(18) ?
C21 C22 C22A C26A -5.01(18) ?
C26A C22A C23 C24 -0.5(3) ?
C22 C22A C23 C24 -178.40(17) ?
C22A C23 C24 C25 -1.0(3) ?
C23 C24 C25 C26 1.3(3) ?
C24 C25 C26 C26A 0.0(3) ?
C25 C26 C26A C22A -1.4(2) ?
C25 C26 C26A C27 175.41(17) ?
C23 C22A C26A C26 1.8(3) ?
C22 C22A C26A C26 -179.95(15) ?
C23 C22A C26A C27 -175.81(16) ?
C22 C22A C26A C27 2.46(18) ?
C11 C21 C27 C26A 172.72(14) ?
C22 C21 C27 C26A -4.57(18) ?
C22 C21 C27 C41 -172.87(14) ?
C26 C26A C27 C21 -175.76(18) ?
C22A C26A C27 C21 1.39(19) ?
C26 C26A C27 C41 -8.1(3) ?
C22A C26A C27 C41 169.07(15) ?
C16A C17 C31 C37 37.4(2) ?
C11 C17 C31 C41 -26.4(2) ?
C16A C17 C31 C41 162.61(14) ?
C16A C17 C31 C32 -73.84(19) ?
C17 C31 C32 O32 -50.4(2) ?
C37 C31 C32 O32 -169.07(16) ?
C41 C31 C32 O32 73.1(2) ?
C17 C31 C32 C32A 122.72(14) ?
C37 C31 C32 C32A 4.01(16) ?
C41 C31 C32 C32A -113.83(14) ?
O32 C32 C32A C33 -8.5(3) ?
C31 C32 C32A C33 178.60(16) ?
O32 C32 C32A C36A 167.24(17) ?
C31 C32 C32A C36A -5.64(18) ?
C36A C32A C33 C34 -2.2(3) ?
C32 C32A C33 C34 173.18(17) ?
C32A C33 C34 C35 0.1(3) ?
C33 C34 C35 C36 1.6(3) ?
C34 C35 C36 C36A -1.0(3) ?
C33 C32A C36A C36 2.8(3) ?
C32 C32A C36A C36 -173.36(16) ?
C33 C32A C36A C37 -178.99(15) ?
C32 C32A C36A C37 4.90(19) ?
C35 C36 C36A C32A -1.1(3) ?
C35 C36 C36A C37 -179.01(17) ?
C32A C36A C37 O37 177.37(17) ?
C36 C36A C37 O37 -4.5(3) ?
C32A C36A C37 C31 -2.11(19) ?
C36 C36A C37 C31 176.00(17) ?
C17 C31 C37 O37 65.2(2) ?
C41 C31 C37 O37 -61.2(2) ?
C32 C31 C37 O37 179.22(16) ?
C17 C31 C37 C36A -115.32(15) ?
C41 C31 C37 C36A 118.26(14) ?
C32 C31 C37 C36A -1.28(16) ?
C26A C27 C41 C42 41.4(2) ?
C21 C27 C41 C47 96.96(17) ?
C26A C27 C41 C47 -69.43(19) ?
C21 C27 C41 C31 -26.4(2) ?
C26A C27 C41 C31 167.24(14) ?
C37 C31 C41 C27 162.10(13) ?
C32 C31 C41 C27 -84.96(15) ?
C17 C31 C41 C42 163.54(13) ?
C37 C31 C41 C42 -69.63(16) ?
C32 C31 C41 C42 43.32(17) ?
C17 C31 C41 C47 -83.21(16) ?
C37 C31 C41 C47 43.62(17) ?
C32 C31 C41 C47 156.56(12) ?
C27 C41 C42 O42 66.4(2) ?
C47 C41 C42 O42 179.00(16) ?
C31 C41 C42 O42 -60.6(2) ?
C27 C41 C42 C42A -114.36(15) ?
C47 C41 C42 C42A -1.76(16) ?
C31 C41 C42 C42A 118.62(14) ?
O42 C42 C42A C43 -2.6(3) ?
C41 C42 C42A C43 178.14(16) ?
O42 C42 C42A C46A -179.50(17) ?
C41 C42 C42A C46A 1.28(19) ?
C46A C42A C43 C44 -0.6(3) ?
C42 C42A C43 C44 -177.18(17) ?
C42A C43 C44 C45 1.4(3) ?
C43 C44 C45 C46 -0.6(3) ?
C44 C45 C46 C46A -1.0(3) ?
C45 C46 C46A C42A 1.8(3) ?
C45 C46 C46A C47 177.30(16) ?
C43 C42A C46A C46 -1.0(3) ?
C42 C42A C46A C46 176.12(15) ?
C43 C42A C46A C47 -177.24(15) ?
C42 C42A C46A C47 -0.15(19) ?
C46 C46A C47 O47 -2.8(3) ?
C42A C46A C47 O47 173.10(16) ?
C46 C46A C47 C41 -176.94(17) ?
C42A C46A C47 C41 -1.03(18) ?
C27 C41 C47 O47 -53.1(2) ?
C42 C41 C47 O47 -172.61(15) ?
C31 C41 C47 O47 69.5(2) ?
C27 C41 C47 C46A 121.19(14) ?
C42 C41 C47 C46A 1.67(16) ?
C31 C41 C47 C46A -116.24(14) ?

loop_
_cod_related_entry_id
_cod_related_entry_database
_cod_related_entry_code
1 ChemSpider 21118924
